data_7251692
loop_
_publ_author_name
'Richter, Marvin L.'
'Peris, Eduardo'
'Gonell, Sergio'

_publ_section_title
;
 Impact of linking groups in chelating bis-carbene iridium catalysts for
 transfer hydrogenation of inorganic carbonates with glycerol
;
_journal_issue 5
_journal_name_full 'Green Chemistry'
_journal_page_first 2385
_journal_page_last 2394
_journal_paper_doi 10.1039/D5GC05119C
_journal_volume 28
_journal_year 2026
_chemical_formula_moiety 'C12 H14 Br Ir N4 O2, 1[C5H12], 0.25[C5H12], 0.3[C5H12]'
_chemical_formula_sum 'C19.75 H32.6 Br Ir N4 O2'
_chemical_formula_weight 630.21
_space_group_crystal_system monoclinic
_space_group_IT_number 13
_space_group_name_Hall '-P 2yac'
_space_group_name_H-M_alt 'P 1 2/n 1'
_atom_sites_solution_hydrogens geom
_atom_sites_solution_primary dual
_audit_creation_date 2024-03-27
_audit_creation_method
;
Olex2 1.5
(compiled 2024.02.16 svn.r378c4104 for OlexSys, GUI svn.r6928)
;
_audit_update_record
;
2025-06-19 deposited with the CCDC.	2025-11-21 downloaded from the CCDC.
;
_cell_angle_alpha 90
_cell_angle_beta 101.932(4)
_cell_angle_gamma 90
_cell_formula_units_Z 8
_cell_length_a 15.8821(15)
_cell_length_b 10.1194(9)
_cell_length_c 24.188(2)
_cell_measurement_reflns_used 9320
_cell_measurement_temperature 100.00
_cell_measurement_theta_max 35.74
_cell_measurement_theta_min 2.40
_cell_volume 3803.4(6)
_computing_cell_refinement 'SAINT V8.40B (?, 2016)'
_computing_data_reduction 'SAINT V8.40B (?, 2016)'
_computing_molecular_graphics 'Olex2 1.5 (Dolomanov et al., 2009)'
_computing_publication_material 'Olex2 1.5 (Dolomanov et al., 2009)'
_computing_structure_refinement 'SHELXL 2018/3 (Sheldrick, 2015)'
_computing_structure_solution 'SHELXT 2018/2 (Sheldrick, 2018)'
_diffrn_ambient_temperature 100.00
_diffrn_measured_fraction_theta_full 0.999
_diffrn_measured_fraction_theta_max 1.000
_diffrn_measurement_device_type 'Bruker APEX-II CCD'
_diffrn_measurement_method '\f and \w scans'
_diffrn_radiation_type MoK\a
_diffrn_radiation_wavelength 0.71073
_diffrn_reflns_av_R_equivalents 0.0834
_diffrn_reflns_av_unetI/netI 0.0292
_diffrn_reflns_Laue_measured_fraction_full 0.999
_diffrn_reflns_Laue_measured_fraction_max 1.000
_diffrn_reflns_limit_h_max 26
_diffrn_reflns_limit_h_min -26
_diffrn_reflns_limit_k_max 16
_diffrn_reflns_limit_k_min -16
_diffrn_reflns_limit_l_max 40
_diffrn_reflns_limit_l_min -40
_diffrn_reflns_number 355155
_diffrn_reflns_point_group_measured_fraction_full 0.999
_diffrn_reflns_point_group_measured_fraction_max 1.000
_diffrn_reflns_theta_full 25.242
_diffrn_reflns_theta_max 36.318
_diffrn_reflns_theta_min 2.189
_diffrn_source_current 1.4
_diffrn_source_power 0.07
_diffrn_source_voltage 50.0
_diffrn_standards_number 0
_exptl_absorpt_coefficient_mu 9.148
_exptl_absorpt_correction_T_max 0.6499
_exptl_absorpt_correction_T_min 0.4645
_exptl_absorpt_correction_type multi-scan
_exptl_absorpt_process_details
;
SADABS-2016/2 (Bruker,2016/2) was used for absorption correction.
wR2(int) was 0.1153 before and 0.0736 after correction.
The Ratio of minimum to maximum transmission is 0.7147.
The \l/2 correction factor is Not present.
;
_exptl_crystal_colour orange
_exptl_crystal_colour_primary orange
_exptl_crystal_density_diffrn 2.201
_exptl_crystal_description plate
_exptl_crystal_F_000 2457
_exptl_crystal_size_max 0.12
_exptl_crystal_size_mid 0.04
_exptl_crystal_size_min 0.03
_refine_diff_density_max 8.021
_refine_diff_density_min -3.972
_refine_diff_density_rms 0.396
_refine_ls_extinction_method none
_refine_ls_goodness_of_fit_ref 1.044
_refine_ls_hydrogen_treatment constr
_refine_ls_matrix_type full
_refine_ls_number_parameters 365
_refine_ls_number_reflns 18462
_refine_ls_number_restraints 0
_refine_ls_restrained_S_all 1.044
_refine_ls_R_factor_all 0.0711
_refine_ls_R_factor_gt 0.0565
_refine_ls_shift/su_max 0.001
_refine_ls_shift/su_mean 0.000
_refine_ls_structure_factor_coef Fsqd
_refine_ls_weighting_details 'w=1/[\s^2^(Fo^2^)+(0.0930P)^2^+51.5154P] where P=(Fo^2^+2Fc^2^)/3'
_refine_ls_weighting_scheme calc
_refine_ls_wR_factor_gt 0.1671
_refine_ls_wR_factor_ref 0.1772
_reflns_Friedel_coverage 0.000
_reflns_number_gt 14764
_reflns_number_total 18462
_reflns_threshold_expression 'I > 2\s(I)'
_cod_data_source_file d5gc05119c2.cif
_cod_data_source_block 24pfa001
_cod_original_cell_volume 3803.5(6)
_cod_original_formula_sum 'C19.75 H32.60 Br Ir N4 O2'
_cod_database_code 7251692
_shelx_shelxl_version_number 2018/3
_shelx_space_group_comment
;
The symmetry employed for this shelxl refinement is uniquely defined
by the following loop, which should always be used as a source of
symmetry information in preference to the above space-group names.
They are only intended as comments.
;
_shelx_estimated_absorpt_t_max 0.771
_shelx_estimated_absorpt_t_min 0.407
_olex2_refinement_description
;
1. Fixed Uiso
 At 1.2 times of:
  All C(H) groups, All C(H,H) groups
 At 1.5 times of:
  All C(H,H,H) groups
2.a Secondary CH2 refined with riding coordinates:
 C22(H22A,H22B), C21(H21A,H21B), C9(H9A,H9B), C10(H10A,H10B)
2.b Aromatic/amide H refined with riding coordinates:
 C23(H23), C6(H6), C24(H24), C7(H7), C19(H19), C20(H20), C11(H11), C12(H12)
2.c Idealised Me refined as rotating group:
 C5(H5A,H5B,H5C), C25(H25A,H25B,H25C), C13(H13A,H13B,H13C), C18(H18A,H18B,H18C)
;
_smtbx_masks_special_details
;
A solvent mask was calculated and 540 electrons were found in a volume of 972\%A^3^ in 3 voids per unit cell. 
This is consistent with the presence of 1.55[C5H9] per formula unit which account for 384 electrons 
per unit cell.
;
_smtbx_masks_void_probe_radius 1.2
_smtbx_masks_void_truncation_radius 1.2
_olex2_submission_special_instructions 'No special instructions were received'

loop_
_space_group_symop_operation_xyz
'x, y, z'
'-x+1/2, y, -z+1/2'
'-x, -y, -z'
'x-1/2, -y, z-1/2'

loop_
_atom_site_label
_atom_site_type_symbol
_atom_site_fract_x
_atom_site_fract_y
_atom_site_fract_z
_atom_site_U_iso_or_equiv
_atom_site_adp_type
_atom_site_occupancy
_atom_site_site_symmetry_order
_atom_site_calc_flag
_atom_site_refinement_flags_posn
_atom_site_refinement_flags_adp
_atom_site_refinement_flags_occupancy
_atom_site_disorder_assembly
_atom_site_disorder_group
Ir1 Ir 0.92081(2) 0.27273(2) 0.37987(2) 0.01554(5) Uani 1 1 d . . . . .
Ir2 Ir 1.07999(2) -0.29604(2) 0.11910(2) 0.01673(5) Uani 1 1 d . . . . .
N4 N 1.0454(3) 0.4498(5) 0.3286(2) 0.0184(8) Uani 1 1 d . . . . .
O4 O 1.2131(4) -0.2213(7) 0.0519(3) 0.0374(13) Uani 1 1 d . . . . .
N5 N 0.9583(3) -0.4778(5) 0.1677(2) 0.0189(8) Uani 1 1 d . . . . .
N3 N 1.0610(3) 0.2430(6) 0.3117(2) 0.0217(9) Uani 1 1 d . . . . .
N6 N 0.9284(3) -0.2776(6) 0.1852(2) 0.0216(9) Uani 1 1 d . . . . .
C1 C 1.0157(3) 0.3290(6) 0.3376(2) 0.0171(9) Uani 1 1 d . . . . .
C15 C 0.9816(3) -0.3517(6) 0.1605(2) 0.0178(9) Uani 1 1 d . . . . .
N7 N 0.9494(4) -0.0762(6) 0.0977(3) 0.0250(10) Uani 1 1 d . . . . .
N1 N 1.0388(3) 0.1710(6) 0.4881(2) 0.0208(9) Uani 1 1 d . . . . .
N2 N 1.0772(4) 0.0795(6) 0.4176(2) 0.0238(10) Uani 1 1 d . . . . .
N8 N 0.9537(4) -0.1663(6) 0.0180(2) 0.0231(10) Uani 1 1 d . . . . .
C2 C 1.0169(4) 0.1627(6) 0.4303(2) 0.0181(9) Uani 1 1 d . . . . .
C23 C 0.8748(4) -0.3590(7) 0.2084(3) 0.0261(12) Uani 1 1 d . . . . .
H23 H 0.832693 -0.330796 0.228574 0.031 Uiso 1 1 calc R U . . .
C6 C 1.1088(4) 0.4401(7) 0.2967(3) 0.0258(12) Uani 1 1 d . . . . .
H6 H 1.139480 0.511261 0.284581 0.031 Uiso 1 1 calc R U . . .
C5 C 1.0191(5) 0.5733(7) 0.3507(3) 0.0271(12) Uani 1 1 d . . . . .
H5A H 0.959766 0.593841 0.331868 0.041 Uiso 1 1 calc R U . . .
H5B H 1.057287 0.644565 0.343634 0.041 Uiso 1 1 calc R U . . .
H5C H 1.022445 0.564694 0.391438 0.041 Uiso 1 1 calc R U . . .
C25 C 0.9909(5) -0.5962(7) 0.1444(3) 0.0271(12) Uani 1 1 d . . . . .
H25A H 0.999320 -0.577509 0.106139 0.041 Uiso 1 1 calc R U . . .
H25B H 0.949277 -0.668284 0.142953 0.041 Uiso 1 1 calc R U . . .
H25C H 1.045899 -0.622200 0.168430 0.041 Uiso 1 1 calc R U . . .
C17 C 1.1634(4) -0.2481(7) 0.0776(3) 0.0252(12) Uani 1 1 d . . . . .
C24 C 0.8927(4) -0.4844(7) 0.1975(3) 0.0264(12) Uani 1 1 d . . . . .
H24 H 0.865932 -0.561754 0.207940 0.032 Uiso 1 1 calc R U . . .
C7 C 1.1183(4) 0.3104(8) 0.2863(3) 0.0255(12) Uani 1 1 d . . . . .
H7 H 1.157044 0.272860 0.265507 0.031 Uiso 1 1 calc R U . . .
C19 C 0.8911(5) -0.0700(8) 0.0079(4) 0.0342(16) Uani 1 1 d . . . . .
H19 H 0.856781 -0.047203 -0.027867 0.041 Uiso 1 1 calc R U . . .
C22 C 0.9205(4) -0.1343(7) 0.1909(3) 0.0245(11) Uani 1 1 d . . . . .
H22A H 0.938185 -0.111570 0.231498 0.029 Uiso 1 1 calc R U . . .
H22B H 0.859060 -0.110407 0.178749 0.029 Uiso 1 1 calc R U . . .
C21 C 0.9708(4) -0.0517(7) 0.1591(3) 0.0252(12) Uani 1 1 d . . . . .
H21A H 0.960099 0.042513 0.166224 0.030 Uiso 1 1 calc R U . . .
H21B H 1.032815 -0.069141 0.173328 0.030 Uiso 1 1 calc R U . . .
C9 C 1.0440(4) 0.0999(7) 0.3107(3) 0.0252(12) Uani 1 1 d . . . . .
H9A H 1.061867 0.061265 0.277292 0.030 Uiso 1 1 calc R U . . .
H9B H 0.981227 0.085875 0.306014 0.030 Uiso 1 1 calc R U . . .
C14 C 0.9902(4) -0.1702(6) 0.0734(3) 0.0203(10) Uani 1 1 d . . . . .
C20 C 0.8873(5) -0.0149(8) 0.0572(3) 0.0310(14) Uani 1 1 d . . . . .
H20 H 0.849356 0.053384 0.063484 0.037 Uiso 1 1 calc R U . . .
C13 C 0.9967(5) 0.2565(9) 0.5236(3) 0.0304(14) Uani 1 1 d . . . . .
H13A H 1.001396 0.348966 0.512542 0.046 Uiso 1 1 calc R U . . .
H13B H 1.024841 0.245232 0.563339 0.046 Uiso 1 1 calc R U . . .
H13C H 0.935827 0.232246 0.518425 0.046 Uiso 1 1 calc R U . . .
C18 C 0.9777(6) -0.2535(9) -0.0250(3) 0.0329(15) Uani 1 1 d . . . . .
H18A H 0.937730 -0.239874 -0.061284 0.049 Uiso 1 1 calc R U . . .
H18B H 0.974936 -0.345806 -0.013314 0.049 Uiso 1 1 calc R U . . .
H18C H 1.036380 -0.232779 -0.029124 0.049 Uiso 1 1 calc R U . . .
C10 C 1.0890(5) 0.0274(8) 0.3625(3) 0.0292(13) Uani 1 1 d . . . . .
H10A H 1.069230 -0.065560 0.359258 0.035 Uiso 1 1 calc R U . . .
H10B H 1.151439 0.026922 0.362649 0.035 Uiso 1 1 calc R U . . .
C11 C 1.1338(5) 0.0385(8) 0.4655(3) 0.0308(14) Uani 1 1 d . . . . .
H11 H 1.181544 -0.018843 0.466935 0.037 Uiso 1 1 calc R U . . .
C12 C 1.1094(5) 0.0937(9) 0.5094(3) 0.0320(15) Uani 1 1 d . . . . .
H12 H 1.135639 0.082113 0.548134 0.038 Uiso 1 1 calc R U . . .
C3 C 0.8355(4) 0.2217(7) 0.4195(3) 0.0237(11) Uani 1 1 d . . . . .
O2 O 0.8015(3) 0.4671(6) 0.3072(2) 0.0302(10) Uani 1 1 d . . . . .
O1 O 0.7824(4) 0.1937(7) 0.4430(2) 0.0347(12) Uani 1 1 d . . . . .
O3 O 1.1994(3) -0.4949(6) 0.1906(2) 0.0300(10) Uani 1 1 d . . . . .
C4 C 0.8444(4) 0.3908(6) 0.3343(3) 0.0209(10) Uani 1 1 d . . . . .
C16 C 1.1557(4) -0.4190(6) 0.1641(3) 0.0214(10) Uani 1 1 d . . . . .
Br1 Br 0.81239(3) 0.07831(5) 0.30388(2) 0.01539(9) Uani 1 1 d . . . A 3
Br2 Br 1.20005(3) -0.10814(5) 0.19229(2) 0.01554(9) Uani 1 1 d . . . . .

loop_
_atom_site_aniso_label
_atom_site_aniso_U_11
_atom_site_aniso_U_22
_atom_site_aniso_U_33
_atom_site_aniso_U_23
_atom_site_aniso_U_13
_atom_site_aniso_U_12
Ir1 0.01294(8) 0.01826(9) 0.01639(9) -0.00090(6) 0.00523(6) 0.00109(6)
Ir2 0.01415(9) 0.02001(10) 0.01733(9) -0.00124(7) 0.00627(7) 0.00149(6)
N4 0.0174(19) 0.019(2) 0.020(2) 0.0002(16) 0.0070(16) -0.0001(16)
O4 0.033(3) 0.047(4) 0.037(3) 0.007(3) 0.020(2) 0.002(2)
N5 0.0171(19) 0.019(2) 0.022(2) -0.0035(17) 0.0082(16) -0.0009(16)
N3 0.020(2) 0.027(2) 0.021(2) -0.0029(19) 0.0105(18) 0.0046(18)
N6 0.019(2) 0.024(2) 0.024(2) -0.0029(18) 0.0093(18) 0.0005(17)
C1 0.0127(19) 0.022(2) 0.019(2) -0.0030(18) 0.0072(16) -0.0001(17)
C15 0.015(2) 0.020(2) 0.020(2) -0.0027(18) 0.0062(17) -0.0028(17)
N7 0.025(2) 0.025(2) 0.028(3) -0.001(2) 0.012(2) 0.0053(19)
N1 0.022(2) 0.025(2) 0.015(2) -0.0036(17) 0.0023(16) 0.0047(18)
N2 0.027(2) 0.024(2) 0.024(2) 0.0016(19) 0.013(2) 0.0068(19)
N8 0.024(2) 0.023(2) 0.022(2) -0.0008(18) 0.0045(18) 0.0035(19)
C2 0.020(2) 0.017(2) 0.018(2) -0.0014(17) 0.0061(18) 0.0017(18)
C23 0.020(2) 0.031(3) 0.032(3) -0.003(2) 0.015(2) -0.001(2)
C6 0.020(2) 0.033(3) 0.027(3) 0.007(2) 0.011(2) 0.001(2)
C5 0.029(3) 0.024(3) 0.030(3) -0.006(2) 0.011(2) 0.001(2)
C25 0.030(3) 0.020(3) 0.034(3) -0.006(2) 0.011(3) -0.001(2)
C17 0.021(3) 0.030(3) 0.027(3) 0.001(2) 0.011(2) 0.005(2)
C24 0.024(3) 0.025(3) 0.033(3) 0.001(2) 0.013(2) -0.005(2)
C7 0.019(2) 0.036(3) 0.024(3) 0.006(2) 0.011(2) 0.007(2)
C19 0.028(3) 0.036(4) 0.036(4) 0.003(3) 0.001(3) 0.011(3)
C22 0.027(3) 0.022(3) 0.028(3) -0.007(2) 0.013(2) 0.000(2)
C21 0.025(3) 0.024(3) 0.029(3) -0.007(2) 0.011(2) -0.004(2)
C9 0.027(3) 0.025(3) 0.023(3) -0.004(2) 0.003(2) 0.003(2)
C14 0.022(2) 0.019(2) 0.021(2) -0.0020(19) 0.0065(19) 0.0027(19)
C20 0.025(3) 0.029(3) 0.041(4) 0.003(3) 0.010(3) 0.009(2)
C13 0.033(3) 0.039(4) 0.019(3) -0.003(2) 0.004(2) 0.010(3)
C18 0.040(4) 0.035(4) 0.022(3) -0.003(3) 0.004(3) 0.004(3)
C10 0.035(3) 0.028(3) 0.027(3) -0.002(2) 0.013(3) 0.006(3)
C11 0.024(3) 0.036(4) 0.033(3) 0.004(3) 0.007(2) 0.012(3)
C12 0.028(3) 0.040(4) 0.026(3) 0.002(3) 0.000(2) 0.009(3)
C3 0.019(2) 0.031(3) 0.022(3) 0.002(2) 0.006(2) 0.003(2)
O2 0.023(2) 0.032(3) 0.036(3) 0.009(2) 0.0068(19) 0.0038(19)
O1 0.024(2) 0.056(4) 0.028(3) 0.008(2) 0.014(2) 0.000(2)
O3 0.020(2) 0.036(3) 0.035(3) 0.005(2) 0.0090(19) 0.0058(19)
C4 0.013(2) 0.024(3) 0.027(3) 0.000(2) 0.0075(19) -0.0008(18)
C16 0.015(2) 0.024(3) 0.027(3) -0.002(2) 0.0079(19) 0.0020(19)
Br1 0.01319(19) 0.0142(2) 0.0174(2) -0.00109(16) 0.00016(16) 0.00058(15)
Br2 0.01363(19) 0.0170(2) 0.0151(2) 0.00271(16) 0.00083(16) -0.00248(16)

loop_
_atom_type_symbol
_atom_type_description
_atom_type_scat_dispersion_real
_atom_type_scat_dispersion_imag
_atom_type_scat_source
C C 0.0033 0.0016 'International Tables Vol C Tables 4.2.6.8 and 6.1.1.4'
H H 0.0000 0.0000 'International Tables Vol C Tables 4.2.6.8 and 6.1.1.4'
Br Br -0.2901 2.4595 'International Tables Vol C Tables 4.2.6.8 and 6.1.1.4'
Ir Ir -1.4442 7.9887 'International Tables Vol C Tables 4.2.6.8 and 6.1.1.4'
N N 0.0061 0.0033 'International Tables Vol C Tables 4.2.6.8 and 6.1.1.4'
O O 0.0106 0.0060 'International Tables Vol C Tables 4.2.6.8 and 6.1.1.4'

loop_
_geom_angle_atom_site_label_1
_geom_angle_atom_site_label_2
_geom_angle_atom_site_label_3
_geom_angle
_geom_angle_site_symmetry_1
_geom_angle_site_symmetry_3
_geom_angle_publ_flag
C1 Ir1 C2 85.1(2) . . ?
C1 Ir1 Br1 105.31(16) . . ?
C2 Ir1 Br1 105.63(16) . . ?
C3 Ir1 C1 179.1(3) . . ?
C3 Ir1 C2 94.2(3) . . ?
C3 Ir1 C4 91.5(3) . . ?
C3 Ir1 Br1 75.4(2) . . ?
C4 Ir1 C1 89.1(2) . . ?
C4 Ir1 C2 172.4(2) . . ?
C4 Ir1 Br1 80.69(19) . . ?
C15 Ir2 Br2 109.50(16) . . ?
C17 Ir2 C15 176.4(3) . . ?
C17 Ir2 C14 92.3(3) . . ?
C17 Ir2 C16 92.4(3) . . ?
C17 Ir2 Br2 73.7(2) . . ?
C14 Ir2 C15 85.4(2) . . ?
C14 Ir2 Br2 102.14(17) . . ?
C16 Ir2 C15 89.8(2) . . ?
C16 Ir2 C14 175.2(2) . . ?
C16 Ir2 Br2 80.08(19) . . ?
C1 N4 C6 110.1(5) . . ?
C1 N4 C5 125.8(5) . . ?
C6 N4 C5 124.0(6) . . ?
C15 N5 C25 126.6(5) . . ?
C15 N5 C24 111.6(5) . . ?
C24 N5 C25 121.6(5) . . ?
C1 N3 C7 110.5(6) . . ?
C1 N3 C9 121.6(5) . . ?
C7 N3 C9 127.9(6) . . ?
C15 N6 C23 110.0(5) . . ?
C15 N6 C22 131.3(5) . . ?
C23 N6 C22 118.7(5) . . ?
N4 C1 Ir1 130.3(4) . . ?
N4 C1 N3 105.6(5) . . ?
N3 C1 Ir1 124.1(4) . . ?
N5 C15 Ir2 124.4(4) . . ?
N5 C15 N6 104.7(5) . . ?
N6 C15 Ir2 130.9(4) . . ?
C14 N7 C21 121.6(6) . . ?
C14 N7 C20 110.2(6) . . ?
C20 N7 C21 128.2(6) . . ?
C2 N1 C13 125.4(5) . . ?
C2 N1 C12 111.2(5) . . ?
C12 N1 C13 123.3(6) . . ?
C2 N2 C10 130.6(6) . . ?
C2 N2 C11 111.4(6) . . ?
C11 N2 C10 118.0(6) . . ?
C19 N8 C18 125.5(6) . . ?
C14 N8 C19 110.1(6) . . ?
C14 N8 C18 124.3(6) . . ?
N1 C2 Ir1 124.6(4) . . ?
N2 C2 Ir1 132.1(4) . . ?
N2 C2 N1 103.1(5) . . ?
N6 C23 H23 125.9 . . ?
C24 C23 N6 108.1(5) . . ?
C24 C23 H23 125.9 . . ?
N4 C6 H6 126.4 . . ?
C7 C6 N4 107.1(6) . . ?
C7 C6 H6 126.4 . . ?
N4 C5 H5A 109.5 . . ?
N4 C5 H5B 109.5 . . ?
N4 C5 H5C 109.5 . . ?
H5A C5 H5B 109.5 . . ?
H5A C5 H5C 109.5 . . ?
H5B C5 H5C 109.5 . . ?
N5 C25 H25A 109.5 . . ?
N5 C25 H25B 109.5 . . ?
N5 C25 H25C 109.5 . . ?
H25A C25 H25B 109.5 . . ?
H25A C25 H25C 109.5 . . ?
H25B C25 H25C 109.5 . . ?
O4 C17 Ir2 178.6(7) . . ?
N5 C24 H24 127.2 . . ?
C23 C24 N5 105.7(6) . . ?
C23 C24 H24 127.2 . . ?
N3 C7 H7 126.7 . . ?
C6 C7 N3 106.7(5) . . ?
C6 C7 H7 126.7 . . ?
N8 C19 H19 126.2 . . ?
C20 C19 N8 107.6(7) . . ?
C20 C19 H19 126.2 . . ?
N6 C22 H22A 108.2 . . ?
N6 C22 H22B 108.2 . . ?
N6 C22 C21 116.5(5) . . ?
H22A C22 H22B 107.3 . . ?
C21 C22 H22A 108.2 . . ?
C21 C22 H22B 108.2 . . ?
N7 C21 C22 113.2(6) . . ?
N7 C21 H21A 108.9 . . ?
N7 C21 H21B 108.9 . . ?
C22 C21 H21A 108.9 . . ?
C22 C21 H21B 108.9 . . ?
H21A C21 H21B 107.8 . . ?
N3 C9 H9A 108.7 . . ?
N3 C9 H9B 108.7 . . ?
N3 C9 C10 114.4(6) . . ?
H9A C9 H9B 107.6 . . ?
C10 C9 H9A 108.7 . . ?
C10 C9 H9B 108.7 . . ?
N7 C14 Ir2 123.0(5) . . ?
N8 C14 Ir2 131.4(4) . . ?
N8 C14 N7 105.3(5) . . ?
N7 C20 H20 126.6 . . ?
C19 C20 N7 106.8(6) . . ?
C19 C20 H20 126.6 . . ?
N1 C13 H13A 109.5 . . ?
N1 C13 H13B 109.5 . . ?
N1 C13 H13C 109.5 . . ?
H13A C13 H13B 109.5 . . ?
H13A C13 H13C 109.5 . . ?
H13B C13 H13C 109.5 . . ?
N8 C18 H18A 109.5 . . ?
N8 C18 H18B 109.5 . . ?
N8 C18 H18C 109.5 . . ?
H18A C18 H18B 109.5 . . ?
H18A C18 H18C 109.5 . . ?
H18B C18 H18C 109.5 . . ?
N2 C10 C9 116.8(6) . . ?
N2 C10 H10A 108.1 . . ?
N2 C10 H10B 108.1 . . ?
C9 C10 H10A 108.1 . . ?
C9 C10 H10B 108.1 . . ?
H10A C10 H10B 107.3 . . ?
N2 C11 H11 126.3 . . ?
C12 C11 N2 107.4(6) . . ?
C12 C11 H11 126.3 . . ?
N1 C12 H12 126.6 . . ?
C11 C12 N1 106.8(6) . . ?
C11 C12 H12 126.6 . . ?
O1 C3 Ir1 178.2(7) . . ?
O2 C4 Ir1 176.4(6) . . ?
O3 C16 Ir2 178.3(6) . . ?

loop_
_geom_bond_atom_site_label_1
_geom_bond_atom_site_label_2
_geom_bond_distance
_geom_bond_site_symmetry_2
_geom_bond_publ_flag
Ir1 C1 2.068(5) . ?
Ir1 C2 2.070(6) . ?
Ir1 C3 1.886(7) . ?
Ir1 C4 1.887(6) . ?
Ir1 Br1 2.9841(6) . ?
Ir2 C15 2.100(5) . ?
Ir2 C17 1.884(7) . ?
Ir2 C14 2.055(6) . ?
Ir2 C16 1.908(6) . ?
Ir2 Br2 2.9982(6) . ?
N4 C1 1.344(8) . ?
N4 C6 1.392(8) . ?
N4 C5 1.454(8) . ?
O4 C17 1.134(8) . ?
N5 C15 1.350(8) . ?
N5 C25 1.464(8) . ?
N5 C24 1.386(8) . ?
N3 C1 1.362(7) . ?
N3 C7 1.380(9) . ?
N3 C9 1.472(9) . ?
N6 C15 1.358(8) . ?
N6 C23 1.383(8) . ?
N6 C22 1.464(9) . ?
N7 C21 1.476(9) . ?
N7 C14 1.351(8) . ?
N7 C20 1.384(9) . ?
N1 C2 1.373(8) . ?
N1 C13 1.472(9) . ?
N1 C12 1.378(9) . ?
N2 C2 1.358(8) . ?
N2 C10 1.482(9) . ?
N2 C11 1.376(9) . ?
N8 C19 1.377(9) . ?
N8 C14 1.348(8) . ?
N8 C18 1.473(9) . ?
C23 H23 0.9500 . ?
C23 C24 1.338(10) . ?
C6 H6 0.9500 . ?
C6 C7 1.351(11) . ?
C5 H5A 0.9800 . ?
C5 H5B 0.9800 . ?
C5 H5C 0.9800 . ?
C25 H25A 0.9800 . ?
C25 H25B 0.9800 . ?
C25 H25C 0.9800 . ?
C24 H24 0.9500 . ?
C7 H7 0.9500 . ?
C19 H19 0.9500 . ?
C19 C20 1.330(12) . ?
C22 H22A 0.9900 . ?
C22 H22B 0.9900 . ?
C22 C21 1.477(9) . ?
C21 H21A 0.9900 . ?
C21 H21B 0.9900 . ?
C9 H9A 0.9900 . ?
C9 H9B 0.9900 . ?
C9 C10 1.500(10) . ?
C20 H20 0.9500 . ?
C13 H13A 0.9800 . ?
C13 H13B 0.9800 . ?
C13 H13C 0.9800 . ?
C18 H18A 0.9800 . ?
C18 H18B 0.9800 . ?
C18 H18C 0.9800 . ?
C10 H10A 0.9900 . ?
C10 H10B 0.9900 . ?
C11 H11 0.9500 . ?
C11 C12 1.326(11) . ?
C12 H12 0.9500 . ?
C3 O1 1.147(8) . ?
O2 C4 1.143(8) . ?
O3 C16 1.139(8) . ?

loop_
_geom_torsion_atom_site_label_1
_geom_torsion_atom_site_label_2
_geom_torsion_atom_site_label_3
_geom_torsion_atom_site_label_4
_geom_torsion
_geom_torsion_site_symmetry_1
_geom_torsion_site_symmetry_2
_geom_torsion_site_symmetry_3
_geom_torsion_site_symmetry_4
_geom_torsion_publ_flag
N4 C6 C7 N3 0.1(8) . . . . ?
N3 C9 C10 N2 52.6(9) . . . . ?
N6 C23 C24 N5 0.5(8) . . . . ?
N6 C22 C21 N7 58.5(8) . . . . ?
C1 N4 C6 C7 -0.3(7) . . . . ?
C1 N3 C7 C6 0.2(8) . . . . ?
C1 N3 C9 C10 -83.9(8) . . . . ?
C15 N5 C24 C23 0.5(8) . . . . ?
C15 N6 C23 C24 -1.2(8) . . . . ?
C15 N6 C22 C21 8.5(11) . . . . ?
N2 C11 C12 N1 -1.3(10) . . . . ?
N8 C19 C20 N7 1.2(9) . . . . ?
C2 N1 C12 C11 1.3(9) . . . . ?
C2 N2 C10 C9 17.8(11) . . . . ?
C2 N2 C11 C12 0.9(9) . . . . ?
C23 N6 C15 Ir2 -178.6(5) . . . . ?
C23 N6 C15 N5 1.5(7) . . . . ?
C23 N6 C22 C21 -172.1(6) . . . . ?
C6 N4 C1 Ir1 -178.6(5) . . . . ?
C6 N4 C1 N3 0.4(7) . . . . ?
C5 N4 C1 Ir1 4.1(9) . . . . ?
C5 N4 C1 N3 -176.9(6) . . . . ?
C5 N4 C6 C7 177.0(6) . . . . ?
C25 N5 C15 Ir2 -5.8(9) . . . . ?
C25 N5 C15 N6 174.2(6) . . . . ?
C25 N5 C24 C23 -175.2(6) . . . . ?
C24 N5 C15 Ir2 178.8(5) . . . . ?
C24 N5 C15 N6 -1.2(7) . . . . ?
C7 N3 C1 Ir1 178.8(4) . . . . ?
C7 N3 C1 N4 -0.3(7) . . . . ?
C7 N3 C9 C10 99.2(8) . . . . ?
C19 N8 C14 Ir2 174.8(6) . . . . ?
C19 N8 C14 N7 0.3(8) . . . . ?
C22 N6 C15 Ir2 0.9(10) . . . . ?
C22 N6 C15 N5 -179.1(6) . . . . ?
C22 N6 C23 C24 179.3(6) . . . . ?
C21 N7 C14 Ir2 3.9(9) . . . . ?
C21 N7 C14 N8 178.9(6) . . . . ?
C21 N7 C20 C19 -179.4(7) . . . . ?
C9 N3 C1 Ir1 1.4(8) . . . . ?
C9 N3 C1 N4 -177.7(5) . . . . ?
C9 N3 C7 C6 177.3(6) . . . . ?
C14 N7 C21 C22 -88.6(8) . . . . ?
C14 N7 C20 C19 -1.0(9) . . . . ?
C14 N8 C19 C20 -1.0(9) . . . . ?
C20 N7 C21 C22 89.7(9) . . . . ?
C20 N7 C14 Ir2 -174.6(5) . . . . ?
C20 N7 C14 N8 0.4(8) . . . . ?
C13 N1 C2 Ir1 1.4(9) . . . . ?
C13 N1 C2 N2 175.8(7) . . . . ?
C13 N1 C12 C11 -175.3(7) . . . . ?
C18 N8 C19 C20 178.7(7) . . . . ?
C18 N8 C14 Ir2 -4.9(10) . . . . ?
C18 N8 C14 N7 -179.3(7) . . . . ?
C10 N2 C2 Ir1 -7.4(11) . . . . ?
C10 N2 C2 N1 178.7(7) . . . . ?
C10 N2 C11 C12 -178.1(7) . . . . ?
C11 N2 C2 Ir1 173.8(5) . . . . ?
C11 N2 C2 N1 -0.1(8) . . . . ?
C11 N2 C10 C9 -163.5(7) . . . . ?
C12 N1 C2 Ir1 -175.2(5) . . . . ?
C12 N1 C2 N2 -0.7(8) . . . . ?

loop_
_smtbx_masks_void_nr
_smtbx_masks_void_average_x
_smtbx_masks_void_average_y
_smtbx_masks_void_average_z
_smtbx_masks_void_volume
_smtbx_masks_void_count_electrons
_smtbx_masks_void_content
1 0.246 0.350 0.506 215.6 87.5 '2 pentane'
2 -0.246 0.650 0.494 215.6 91.0 '2 pentane'
3 0.254 0.350 0.994 215.6 86.7 '2 pentane'
4 0.127 0.788 0.814 17.3 22.8 '0.5 pentane'
5 0.095 0.809 0.281 10.2 23.5 '0.6 pentane'
6 0.373 0.788 0.686 17.3 23.2 '0.5 pentane'
7 0.405 0.809 0.219 10.2 23.8 '0.6 pentane'
8 0.746 0.650 0.006 215.6 91.7 '2 pentane'
9 0.595 0.191 0.781 10.2 23.5 '0.6 pentane'
10 0.627 0.212 0.314 17.3 22.7 '0.5 pentane'
11 0.873 0.212 0.186 17.3 23.2 '0.5 pentane'
12 0.905 0.191 0.719 10.2 23.8 '0.6 pentane'
